data_7107716
loop_
_publ_author_name
'Olga Crespo'
'Beatriz Eguillor'
'Miguel A. Esteruelas'
'Israel Fernandez'
'Jorge Garcia-Raboso'
'Mar Gomez-Gallego'
'Mamen Martin-Ortiz'
'Montserrat  Olivan'
'Miguel A. Sierra'

_publ_section_title
;
 Preparation and Characterisation of [6]-Azaosmahelicenes: The First
 d4-Heterometallahelicenes
;
_journal_name_full Chem.Commun.
_journal_page_first 5328
_journal_page_last 5330
_journal_paper_doi 10.1039/c2cc30356f
_journal_volume 48
_journal_year 2012
_chemical_formula_sum 'C24 H17 N'
_chemical_formula_weight 319.39
_chemical_name_systematic
;
?
;
_space_group_IT_number 14
_symmetry_cell_setting monoclinic
_symmetry_space_group_name_Hall '-P 2ybc'
_symmetry_space_group_name_H-M 'P 1 21/c 1'
_atom_sites_solution_hydrogens geom
_atom_sites_solution_primary direct
_atom_sites_solution_secondary difmap
_audit_creation_method SHELXL-97
_cell_angle_alpha 90.00
_cell_angle_beta 93.2010(10)
_cell_angle_gamma 90.00
_cell_formula_units_Z 4
_cell_length_a 6.1897(6)
_cell_length_b 11.9527(11)
_cell_length_c 21.870(2)
_cell_measurement_reflns_used 3589
_cell_measurement_temperature 100(2)
_cell_measurement_theta_max 26
_cell_measurement_theta_min 2
_cell_volume 1615.5(3)
_computing_cell_refinement 'APEX2 v2008.4-0, Bruker AXS'
_computing_data_collection 'APEX2 v2008.4-0, Bruker AXS'
_computing_data_reduction
;
SAINT-Bruker integration program embedded in APEX2 v2008.4-0, Bruker AXS
;
_computing_molecular_graphics 'XP, SHELXTL v. 6.1 (Bruker, 2000)'
_computing_publication_material 'XCIF, SHELXTL v. 6.1 (Bruker, 2000)'
_computing_structure_refinement 'SHELXL-97 (Sheldrick, 1997)'
_computing_structure_solution 'SHELXS-97 (Sheldrick, 1990)'
_diffrn_ambient_temperature 100(2)
_diffrn_detector_area_resol_mean 8.26
_diffrn_measured_fraction_theta_full 0.987
_diffrn_measured_fraction_theta_max 0.916
_diffrn_measurement_device_type 'Bruker SMART APEX CCD system'
_diffrn_measurement_method '\w rotations with narrow frames'
_diffrn_radiation_monochromator graphite
_diffrn_radiation_source 'fine-focus sealed tube'
_diffrn_radiation_type MoK\a
_diffrn_radiation_wavelength 0.71073
_diffrn_reflns_av_R_equivalents 0.0408
_diffrn_reflns_av_sigmaI/netI 0.0602
_diffrn_reflns_limit_h_max 7
_diffrn_reflns_limit_h_min -8
_diffrn_reflns_limit_k_max 15
_diffrn_reflns_limit_k_min -15
_diffrn_reflns_limit_l_max 28
_diffrn_reflns_limit_l_min -29
_diffrn_reflns_number 14407
_diffrn_reflns_theta_full 27.50
_diffrn_reflns_theta_max 28.64
_diffrn_reflns_theta_min 1.87
_diffrn_standards_decay_% 'no decay'
_exptl_absorpt_coefficient_mu 0.076
_exptl_absorpt_correction_T_max 0.957
_exptl_absorpt_correction_T_min 0.689
_exptl_absorpt_correction_type multi-scan
_exptl_absorpt_process_details
;
Absorption correction performed with SADABS program. This is based on the
method of Blessing: Blessing, R. H., Acta Crystallogr., Sect. A 1995, 51, 33.

SADABS: Area-Detector Absorption Correction. Bruker-AXS
within SAINT+ package, v. 6.1 (2000).
;
_exptl_crystal_colour brown
_exptl_crystal_density_diffrn 1.313
_exptl_crystal_density_method 'not measured'
_exptl_crystal_description prism
_exptl_crystal_F_000 672
_exptl_crystal_size_max 0.30
_exptl_crystal_size_mid 0.10
_exptl_crystal_size_min 0.10
_refine_diff_density_max 0.176
_refine_diff_density_min -0.235
_refine_diff_density_rms 0.043
_refine_ls_extinction_method none
_refine_ls_goodness_of_fit_ref 0.896
_refine_ls_hydrogen_treatment constr
_refine_ls_matrix_type full
_refine_ls_number_parameters 227
_refine_ls_number_reflns 3802
_refine_ls_number_restraints 0
_refine_ls_restrained_S_all 0.896
_refine_ls_R_factor_all 0.0753
_refine_ls_R_factor_gt 0.0418
_refine_ls_shift/su_max 0.001
_refine_ls_shift/su_mean 0.000
_refine_ls_structure_factor_coef Fsqd
_refine_ls_weighting_details 'calc w=1/[\s^2^(Fo^2^)+(0.0467P)^2^+0.0000P] where P=(Fo^2^+2Fc^2^)/3'
_refine_ls_weighting_scheme calc
_refine_ls_wR_factor_gt 0.0872
_refine_ls_wR_factor_ref 0.0971
_reflns_number_gt 2418
_reflns_number_total 3802
_reflns_threshold_expression >2sigma(I)
_cod_data_source_file c2cc30356f.txt
_cod_data_source_block montse11s
_cod_original_sg_symbol_H-M P2(1)/c
_cod_database_code 7107716

loop_
_symmetry_equiv_pos_as_xyz
'x, y, z'
'-x, y+1/2, -z+1/2'
'-x, -y, -z'
'x, -y-1/2, z-1/2'

loop_
_atom_site_label
_atom_site_type_symbol
_atom_site_fract_x
_atom_site_fract_y
_atom_site_fract_z
_atom_site_U_iso_or_equiv
_atom_site_adp_type
_atom_site_occupancy
_atom_site_symmetry_multiplicity
_atom_site_calc_flag
_atom_site_refinement_flags
N1 N 0.51118(19) -0.02756(10) 0.40066(5) 0.0269(3) Uani 1 1 d .
C1 C 0.5909(2) -0.08252(12) 0.45032(6) 0.0298(3) Uani 1 1 d .
H1 H 0.4909 -0.1115 0.4777 0.036 Uiso 1 1 calc R
C2 C 0.8085(2) -0.09989(12) 0.46451(7) 0.0314(4) Uani 1 1 d .
H2 H 0.8562 -0.1397 0.5004 0.038 Uiso 1 1 calc R
C3 C 0.9547(2) -0.05755(12) 0.42496(7) 0.0291(3) Uani 1 1 d .
H3 H 1.1058 -0.0674 0.4332 0.035 Uiso 1 1 calc R
C4 C 0.8780(2) -0.00092(11) 0.37340(6) 0.0250(3) Uani 1 1 d .
H4 H 0.9760 0.0284 0.3456 0.030 Uiso 1 1 calc R
C5 C 0.6552(2) 0.01316(11) 0.36215(6) 0.0226(3) Uani 1 1 d .
C6 C 0.5635(2) 0.06136(11) 0.30345(6) 0.0221(3) Uani 1 1 d .
C7 C 0.3832(2) 0.00802(11) 0.27701(6) 0.0250(3) Uani 1 1 d .
H7 H 0.3056 -0.0430 0.3008 0.030 Uiso 1 1 calc R
C8 C 0.3123(2) 0.02740(12) 0.21606(7) 0.0281(3) Uani 1 1 d .
H8 H 0.1796 -0.0042 0.2004 0.034 Uiso 1 1 calc R
C9 C 0.4327(2) 0.09160(12) 0.17874(6) 0.0280(3) Uani 1 1 d .
C10 C 0.3694(3) 0.09927(14) 0.11086(7) 0.0378(4) Uani 1 1 d .
H10A H 0.2298 0.0620 0.1024 0.057 Uiso 1 1 calc R
H10B H 0.4800 0.0626 0.0875 0.057 Uiso 1 1 calc R
H10C H 0.3574 0.1781 0.0988 0.057 Uiso 1 1 calc R
C11 C 0.6200(2) 0.14740(11) 0.20431(6) 0.0259(3) Uani 1 1 d .
C12 C 0.6726(2) 0.14337(11) 0.26884(6) 0.0228(3) Uani 1 1 d .
C13 C 0.7663(2) 0.20226(12) 0.16589(7) 0.0311(4) Uani 1 1 d .
H13 H 0.7321 0.2066 0.1231 0.037 Uiso 1 1 calc R
C14 C 0.9522(2) 0.24792(12) 0.18938(7) 0.0325(4) Uani 1 1 d .
H14 H 1.0591 0.2714 0.1626 0.039 Uiso 1 1 calc R
C15 C 0.9904(2) 0.26147(12) 0.25389(7) 0.0282(3) Uani 1 1 d .
C16 C 0.8398(2) 0.21902(11) 0.29400(6) 0.0241(3) Uani 1 1 d .
C17 C 0.8545(2) 0.25948(11) 0.35683(6) 0.0250(3) Uani 1 1 d .
C18 C 1.0395(2) 0.32272(12) 0.37791(7) 0.0290(4) Uani 1 1 d .
C19 C 1.2021(2) 0.34975(12) 0.33668(8) 0.0351(4) Uani 1 1 d .
H19 H 1.3305 0.3866 0.3515 0.042 Uiso 1 1 calc R
C20 C 1.1751(2) 0.32350(12) 0.27677(8) 0.0338(4) Uani 1 1 d .
H20 H 1.2804 0.3466 0.2494 0.041 Uiso 1 1 calc R
C21 C 0.6834(2) 0.25045(12) 0.39711(6) 0.0259(3) Uani 1 1 d .
H21 H 0.5544 0.2127 0.3836 0.031 Uiso 1 1 calc R
C22 C 0.6994(2) 0.29478(12) 0.45494(7) 0.0307(4) Uani 1 1 d .
H22 H 0.5810 0.2884 0.4805 0.037 Uiso 1 1 calc R
C23 C 0.8889(3) 0.34950(12) 0.47679(7) 0.0360(4) Uani 1 1 d .
H23 H 0.9020 0.3766 0.5177 0.043 Uiso 1 1 calc R
C24 C 1.0541(3) 0.36342(12) 0.43873(8) 0.0357(4) Uani 1 1 d .
H24 H 1.1816 0.4013 0.4534 0.043 Uiso 1 1 calc R

loop_
_atom_site_aniso_label
_atom_site_aniso_U_11
_atom_site_aniso_U_22
_atom_site_aniso_U_33
_atom_site_aniso_U_23
_atom_site_aniso_U_13
_atom_site_aniso_U_12
N1 0.0299(6) 0.0262(7) 0.0248(7) 0.0009(5) 0.0045(5) -0.0033(5)
C1 0.0382(9) 0.0264(8) 0.0253(8) 0.0001(7) 0.0052(7) -0.0034(7)
C2 0.0443(9) 0.0258(8) 0.0236(8) 0.0004(6) -0.0037(7) 0.0028(7)
C3 0.0303(8) 0.0262(8) 0.0301(8) -0.0045(7) -0.0040(7) 0.0027(6)
C4 0.0267(7) 0.0209(7) 0.0274(8) -0.0021(6) 0.0019(6) -0.0005(6)
C5 0.0259(7) 0.0185(7) 0.0235(7) -0.0032(6) 0.0024(6) -0.0017(6)
C6 0.0218(7) 0.0209(7) 0.0237(7) -0.0021(6) 0.0035(6) 0.0031(6)
C7 0.0233(7) 0.0226(8) 0.0293(8) -0.0018(6) 0.0038(6) 0.0006(6)
C8 0.0263(7) 0.0250(8) 0.0323(8) -0.0050(7) -0.0042(6) 0.0022(6)
C9 0.0329(8) 0.0252(8) 0.0256(8) -0.0032(6) -0.0016(6) 0.0082(6)
C10 0.0489(10) 0.0365(9) 0.0273(9) -0.0014(7) -0.0044(7) 0.0075(8)
C11 0.0303(8) 0.0213(7) 0.0263(8) 0.0009(6) 0.0046(6) 0.0055(6)
C12 0.0222(7) 0.0211(7) 0.0254(8) -0.0004(6) 0.0032(6) 0.0046(6)
C13 0.0405(9) 0.0280(8) 0.0254(8) 0.0047(7) 0.0070(7) 0.0070(7)
C14 0.0354(8) 0.0265(8) 0.0371(9) 0.0083(7) 0.0155(7) 0.0054(7)
C15 0.0249(7) 0.0219(8) 0.0382(9) 0.0071(7) 0.0067(6) 0.0040(6)
C16 0.0216(7) 0.0208(7) 0.0301(8) 0.0047(6) 0.0029(6) 0.0028(6)
C17 0.0252(7) 0.0180(7) 0.0313(8) 0.0029(6) -0.0025(6) 0.0013(6)
C18 0.0273(8) 0.0203(7) 0.0383(9) 0.0050(7) -0.0067(7) 0.0006(6)
C19 0.0236(7) 0.0243(8) 0.0565(11) 0.0081(8) -0.0063(8) -0.0030(6)
C20 0.0248(8) 0.0251(8) 0.0522(11) 0.0124(7) 0.0082(7) 0.0004(6)
C21 0.0274(7) 0.0208(7) 0.0291(8) 0.0020(6) -0.0016(6) -0.0002(6)
C22 0.0386(9) 0.0239(8) 0.0291(8) 0.0015(7) -0.0007(7) 0.0029(7)
C23 0.0485(10) 0.0271(9) 0.0309(9) -0.0015(7) -0.0103(8) 0.0011(7)
C24 0.0356(9) 0.0239(8) 0.0457(10) 0.0018(7) -0.0163(8) -0.0020(7)

loop_
_atom_type_symbol
_atom_type_description
_atom_type_scat_dispersion_real
_atom_type_scat_dispersion_imag
_atom_type_scat_source
C C 0.0033 0.0016 'International Tables Vol C Tables 4.2.6.8 and 6.1.1.4'
H H 0.0000 0.0000 'International Tables Vol C Tables 4.2.6.8 and 6.1.1.4'
N N 0.0061 0.0033 'International Tables Vol C Tables 4.2.6.8 and 6.1.1.4'

loop_
_geom_angle_atom_site_label_1
_geom_angle_atom_site_label_2
_geom_angle_atom_site_label_3
_geom_angle
C1 N1 C5 117.13(12)
N1 C1 C2 124.51(14)
N1 C1 H1 117.7
C2 C1 H1 117.7
C1 C2 C3 117.96(13)
C1 C2 H2 121.0
C3 C2 H2 121.0
C4 C3 C2 118.97(13)
C4 C3 H3 120.5
C2 C3 H3 120.5
C3 C4 C5 119.70(14)
C3 C4 H4 120.2
C5 C4 H4 120.2
N1 C5 C4 121.74(12)
N1 C5 C6 116.31(12)
C4 C5 C6 121.54(12)
C7 C6 C12 119.22(12)
C7 C6 C5 116.20(12)
C12 C6 C5 123.52(12)
C6 C7 C8 121.64(13)
C6 C7 H7 119.2
C8 C7 H7 119.2
C9 C8 C7 120.53(13)
C9 C8 H8 119.7
C7 C8 H8 119.7
C8 C9 C11 119.08(13)
C8 C9 C10 119.82(13)
C11 C9 C10 121.06(14)
C9 C10 H10A 109.5
C9 C10 H10B 109.5
H10A C10 H10B 109.5
C9 C10 H10C 109.5
H10A C10 H10C 109.5
H10B C10 H10C 109.5
C9 C11 C13 120.85(13)
C9 C11 C12 120.43(13)
C13 C11 C12 118.60(13)
C6 C12 C11 117.17(12)
C6 C12 C16 124.82(12)
C11 C12 C16 117.95(12)
C14 C13 C11 121.12(14)
C14 C13 H13 119.4
C11 C13 H13 119.4
C13 C14 C15 120.89(14)
C13 C14 H14 119.6
C15 C14 H14 119.6
C16 C15 C14 119.71(13)
C16 C15 C20 120.84(14)
C14 C15 C20 119.36(14)
C15 C16 C17 117.34(13)
C15 C16 C12 117.91(13)
C17 C16 C12 124.63(12)
C21 C17 C18 116.94(13)
C21 C17 C16 123.46(12)
C18 C17 C16 119.23(13)
C24 C18 C19 120.45(14)
C24 C18 C17 119.60(14)
C19 C18 C17 119.86(14)
C20 C19 C18 120.56(14)
C20 C19 H19 119.7
C18 C19 H19 119.7
C19 C20 C15 120.93(14)
C19 C20 H20 119.5
C15 C20 H20 119.5
C22 C21 C17 121.70(13)
C22 C21 H21 119.1
C17 C21 H21 119.1
C21 C22 C23 120.73(15)
C21 C22 H22 119.6
C23 C22 H22 119.6
C24 C23 C22 119.32(15)
C24 C23 H23 120.3
C22 C23 H23 120.3
C23 C24 C18 121.41(14)
C23 C24 H24 119.3
C18 C24 H24 119.3

loop_
_geom_bond_atom_site_label_1
_geom_bond_atom_site_label_2
_geom_bond_distance
N1 C1 1.3397(17)
N1 C5 1.3509(17)
C1 C2 1.380(2)
C1 H1 0.9500
C2 C3 1.383(2)
C2 H2 0.9500
C3 C4 1.3767(19)
C3 H3 0.9500
C4 C5 1.3970(18)
C4 H4 0.9500
C5 C6 1.4903(18)
C6 C7 1.3836(18)
C6 C12 1.4309(19)
C7 C8 1.3991(18)
C7 H7 0.9500
C8 C9 1.371(2)
C8 H8 0.9500
C9 C11 1.4245(19)
C9 C10 1.5168(19)
C10 H10A 0.9800
C10 H10B 0.9800
C10 H10C 0.9800
C11 C13 1.429(2)
C11 C12 1.4313(18)
C12 C16 1.4587(18)
C13 C14 1.349(2)
C13 H13 0.9500
C14 C15 1.427(2)
C14 H14 0.9500
C15 C16 1.4098(19)
C15 C20 1.430(2)
C16 C17 1.4546(19)
C17 C21 1.4191(19)
C17 C18 1.4268(19)
C18 C24 1.415(2)
C18 C19 1.425(2)
C19 C20 1.349(2)
C19 H19 0.9500
C20 H20 0.9500
C21 C22 1.3698(19)
C21 H21 0.9500
C22 C23 1.403(2)
C22 H22 0.9500
C23 C24 1.364(2)
C23 H23 0.9500
C24 H24 0.9500
